data_1511146
loop_
_publ_author_name
'Fu, J.'
'James, W.J.'
'Long, G.J.'
'Pringle, O.A.'
'Grandjean, F.'
'Yelon, W.B.'
'Xie, D.'

_publ_section_title
;
 Iron manganese praseodymium boride (9.8/4.2/2/1)
;
_journal_name_full 'Journal of Applied Physics'
_journal_page_first 4762
_journal_page_last 4764
_journal_paper_doi 10.1063/1.344778
_journal_volume 67
_journal_year 1990
_chemical_formula_sum 'B Fe14 Pr2'
_chemical_name_systematic 'Fe14 Pr2 B'
_space_group_IT_number 136
_symmetry_space_group_name_Hall '-P 4n 2n'
_symmetry_space_group_name_H-M 'P 42/m n m'
_cell_angle_alpha 90
_cell_angle_beta 90
_cell_angle_gamma 90
_cell_formula_units_Z 4
_cell_length_a 8.7754
_cell_length_b 8.7754
_cell_length_c 12.2183
_cell_volume 940.903
_citation_journal_id_ASTM JAPIAU
_cod_data_source_file boron0-1_249.cif
_cod_data_source_block B1Fe14Pr2
_cod_original_cell_volume 940.9025
_cod_original_formula_sum 'B1 Fe14 Pr2'
_cod_database_code 1511146

loop_
_symmetry_equiv_pos_as_xyz
x,y,z
-y+1/2,x+1/2,z+1/2
-x,-y,z
y+1/2,-x+1/2,z+1/2
x+1/2,-y+1/2,-z+1/2
y,x,-z
-x+1/2,y+1/2,-z+1/2
-y,-x,-z
-x,-y,-z
y-1/2,-x-1/2,-z-1/2
x,y,-z
-y-1/2,x-1/2,-z-1/2
-x-1/2,y-1/2,z-1/2
-y,-x,z
x-1/2,-y-1/2,z-1/2
y,x,z

loop_
_atom_site_label
_atom_site_type_symbol
_atom_site_fract_x
_atom_site_fract_y
_atom_site_fract_z
_atom_site_occupancy
_atom_site_U_iso_or_equiv
Pr2 Pr 0.1381 0.8619 0 1 0.0
Fe5 Fe 0.2236 0.5679 0.1269 1 0.0
Fe1 Fe 0 0.5 0 1 0.0
Fe4 Fe 0.3177 0.3177 0.2457 1 0.0
Fe3 Fe 0.0962 0.0962 0.2064 1 0.0
Fe6 Fe 0.0373 0.3599 0.1774 1 0.0
Pr1 Pr 0.2664 0.2664 0 1 0.0
B1 B 0.3722 0.6278 0 1 0.0
Fe2 Fe 0 0 0.1158 1 0.0
